data_2232428
loop_
_publ_author_name
'Zhu, Xiao-Hong'
'Cheng, Xiao-Chun'

_publ_section_title
;
 <i>catena</i>-Poly[diaqua(<i>cis</i>-cyclohexane-1,2-dicarboxylato)cadmium]
;
_journal_coeditor_code PV2458
_journal_issue 11
_journal_name_full 'Acta Crystallographica Section E'
_journal_page_first m1617
_journal_paper_doi 10.1107/S1600536811044187
_journal_volume 67
_journal_year 2011
_chemical_formula_iupac '[Cd (C8 H10 O4) (H2 O)2]'
_chemical_formula_moiety 'C8 H14 Cd O6'
_chemical_formula_sum 'C8 H14 Cd O6'
_chemical_formula_weight 318.59
_chemical_name_systematic
;
<i>catena</i>-Poly[diaqua(<i>cis</i>-cyclohexane-1,2-dicarboxylato)cadmium]
;
_space_group_IT_number 14
_symmetry_cell_setting monoclinic
_symmetry_space_group_name_Hall '-P 2ybc'
_symmetry_space_group_name_H-M 'P 1 21/c 1'
_atom_sites_solution_hydrogens geom
_atom_sites_solution_primary direct
_atom_sites_solution_secondary difmap
_audit_creation_method SHELXL-97
_cell_angle_alpha 90.00
_cell_angle_beta 118.787(8)
_cell_angle_gamma 90.00
_cell_formula_units_Z 4
_cell_length_a 6.0585(9)
_cell_length_b 23.544(3)
_cell_length_c 8.3308(9)
_cell_measurement_reflns_used 3464
_cell_measurement_temperature 293(2)
_cell_measurement_theta_max 28.27
_cell_measurement_theta_min 2.92
_cell_volume 1041.5(2)
_computing_cell_refinement 'SAINT (Bruker, 2008)'
_computing_data_collection 'APEX2 (Bruker, 2008)'
_computing_data_reduction 'SAINT (Bruker, 2008)'
_computing_molecular_graphics 'DIAMOND (Brandenburg, 2000)'
_computing_publication_material 'SHELXTL (Sheldrick, 2008)'
_computing_structure_refinement 'SHELXL97 (Sheldrick, 2008)'
_computing_structure_solution 'SHELXS97 (Sheldrick, 2008)'
_diffrn_ambient_temperature 293(2)
_diffrn_measured_fraction_theta_full 0.990
_diffrn_measured_fraction_theta_max 0.990
_diffrn_measurement_device_type 'Bruker SMART APEXII CCD'
_diffrn_measurement_method 'phi and omega scans'
_diffrn_radiation_monochromator graphite
_diffrn_radiation_source 'fine-focus sealed tube'
_diffrn_radiation_type MoK\a
_diffrn_radiation_wavelength 0.71073
_diffrn_reflns_av_R_equivalents 0.0206
_diffrn_reflns_av_sigmaI/netI 0.0274
_diffrn_reflns_limit_h_max 7
_diffrn_reflns_limit_h_min -7
_diffrn_reflns_limit_k_max 22
_diffrn_reflns_limit_k_min -30
_diffrn_reflns_limit_l_max 10
_diffrn_reflns_limit_l_min -9
_diffrn_reflns_number 5908
_diffrn_reflns_theta_full 27.00
_diffrn_reflns_theta_max 27.00
_diffrn_reflns_theta_min 1.73
_diffrn_standards_number 0
_exptl_absorpt_coefficient_mu 2.103
_exptl_absorpt_correction_T_max 0.7033
_exptl_absorpt_correction_T_min 0.6784
_exptl_absorpt_correction_type multi-scan
_exptl_absorpt_process_details '(SADABS; Sheldrick, 1996)'
_exptl_crystal_colour colorless
_exptl_crystal_density_diffrn 2.032
_exptl_crystal_density_method 'not measured'
_exptl_crystal_description block
_exptl_crystal_F_000 632
_exptl_crystal_size_max 0.20
_exptl_crystal_size_mid 0.20
_exptl_crystal_size_min 0.18
_refine_diff_density_max 1.314
_refine_diff_density_min -2.105
_refine_ls_extinction_method none
_refine_ls_goodness_of_fit_ref 1.505
_refine_ls_hydrogen_treatment constr
_refine_ls_matrix_type full
_refine_ls_number_parameters 136
_refine_ls_number_reflns 2250
_refine_ls_number_restraints 0
_refine_ls_restrained_S_all 1.505
_refine_ls_R_factor_all 0.0630
_refine_ls_R_factor_gt 0.0622
_refine_ls_shift/su_max 0.001
_refine_ls_shift/su_mean 0.000
_refine_ls_structure_factor_coef Fsqd
_refine_ls_weighting_details 'calc w=1/[\s^2^(Fo^2^)+(0.0226P)^2^+8.9495P] where P=(Fo^2^+2Fc^2^)/3'
_refine_ls_weighting_scheme calc
_refine_ls_wR_factor_gt 0.1314
_refine_ls_wR_factor_ref 0.1317
_reflns_number_gt 2214
_reflns_number_total 2250
_reflns_threshold_expression I>2\s(I)
_cod_data_source_file pv2458.cif
_cod_data_source_block I
_cod_original_sg_symbol_H-M 'P 21/c  '
_cod_database_code 2232428
_cod_database_fobs_code 2232428

loop_
_symmetry_equiv_pos_as_xyz
'x, y, z'
'-x, y+1/2, -z+1/2'
'-x, -y, -z'
'x, -y-1/2, z-1/2'

loop_
_atom_site_type_symbol
_atom_site_label
_atom_site_fract_x
_atom_site_fract_y
_atom_site_fract_z
_atom_site_U_iso_or_equiv
_atom_site_adp_type
_atom_site_calc_flag
_atom_site_refinement_flags
_atom_site_occupancy
_atom_site_symmetry_multiplicity
C C1 0.2430(14) 0.8769(3) 0.3235(9) 0.0215(15) Uani d . 1 1
H H1 0.1239 0.8731 0.3710 0.026 Uiso calc R 1 1
C C2 0.0977(14) 0.9021(3) 0.1294(9) 0.0217(15) Uani d . 1 1
H H2 0.0117 0.9360 0.1402 0.026 Uiso calc R 1 1
C C3 0.2681(16) 0.9226(4) 0.0541(11) 0.0306(18) Uani d . 1 1
H H4 0.1677 0.9430 -0.0595 0.037 Uiso calc R 1 1
H H3 0.3423 0.8900 0.0268 0.037 Uiso calc R 1 1
C C4 0.4788(18) 0.9615(4) 0.1884(13) 0.040(2) Uani d . 1 1
H H6 0.5925 0.9702 0.1405 0.048 Uiso calc R 1 1
H H5 0.4067 0.9969 0.2011 0.048 Uiso calc R 1 1
C C5 0.6240(16) 0.9336(4) 0.3738(12) 0.038(2) Uani d . 1 1
H H7 0.7527 0.9594 0.4574 0.046 Uiso calc R 1 1
H H8 0.7071 0.8998 0.3625 0.046 Uiso calc R 1 1
C C6 0.4523(17) 0.9175(3) 0.4512(11) 0.0324(19) Uani d . 1 1
H H10 0.3772 0.9516 0.4694 0.039 Uiso calc R 1 1
H H9 0.5506 0.8994 0.5694 0.039 Uiso calc R 1 1
C C11 0.3489(12) 0.8179(3) 0.3255(9) 0.0172(13) Uani d . 1 1
C C21 -0.1078(14) 0.8624(3) 0.0000(10) 0.0233(15) Uani d . 1 1
Cd Cd1 0.52611(10) 0.71211(2) 0.27582(7) 0.02114(18) Uani d . 1 1
O O1 0.4616(10) 0.7907(2) 0.4755(7) 0.0292(12) Uani d . 1 1
O O2 0.3166(11) 0.7961(2) 0.1782(7) 0.0286(12) Uani d . 1 1
O O3 -0.2409(10) 0.8354(2) 0.0540(7) 0.0276(12) Uani d . 1 1
O O4 -0.1527(11) 0.8576(3) -0.1638(7) 0.0306(13) Uani d . 1 1
O O5 0.1442(11) 0.6699(3) 0.1849(8) 0.0420(16) Uani d . 1 1
H H11 0.0396 0.6864 0.0873 0.050 Uiso d R 1 1
H H12 0.0655 0.6580 0.2390 0.050 Uiso d R 1 1
O O6 0.8811(10) 0.7702(2) 0.3509(7) 0.0291(12) Uani d . 1 1
H H13 0.8529 0.7914 0.2610 0.035 Uiso d R 1 1
H H14 0.9968 0.7461 0.3832 0.035 Uiso d R 1 1

loop_
_atom_site_aniso_label
_atom_site_aniso_U_11
_atom_site_aniso_U_22
_atom_site_aniso_U_33
_atom_site_aniso_U_12
_atom_site_aniso_U_13
_atom_site_aniso_U_23
C1 0.026(4) 0.018(4) 0.018(3) 0.002(3) 0.009(3) 0.000(3)
C2 0.024(4) 0.019(3) 0.016(3) 0.003(3) 0.005(3) 0.000(3)
C3 0.034(4) 0.029(4) 0.026(4) -0.009(3) 0.012(3) 0.003(3)
C4 0.042(5) 0.034(5) 0.047(5) -0.014(4) 0.023(5) 0.002(4)
C5 0.021(4) 0.034(5) 0.041(5) -0.001(3) 0.001(4) 0.000(4)
C6 0.039(5) 0.022(4) 0.024(4) 0.002(3) 0.006(4) -0.005(3)
C11 0.015(3) 0.016(3) 0.020(3) -0.001(3) 0.007(3) -0.002(3)
C21 0.020(3) 0.022(4) 0.019(3) 0.004(3) 0.003(3) -0.001(3)
Cd1 0.0190(3) 0.0229(3) 0.0189(3) 0.0022(2) 0.0070(2) 0.0012(2)
O1 0.031(3) 0.031(3) 0.022(3) 0.006(2) 0.011(2) 0.005(2)
O2 0.031(3) 0.030(3) 0.021(3) 0.006(2) 0.010(2) -0.003(2)
O3 0.026(3) 0.030(3) 0.030(3) -0.007(2) 0.017(2) -0.003(2)
O4 0.029(3) 0.039(3) 0.019(3) 0.000(3) 0.007(2) 0.001(2)
O5 0.030(3) 0.064(4) 0.027(3) -0.006(3) 0.010(3) 0.014(3)
O6 0.023(3) 0.034(3) 0.028(3) 0.000(2) 0.010(2) 0.007(2)

loop_
_atom_type_symbol
_atom_type_description
_atom_type_scat_dispersion_real
_atom_type_scat_dispersion_imag
_atom_type_scat_source
C C 0.0033 0.0016 'International Tables Vol C Tables 4.2.6.8 and 6.1.1.4'
H H 0.0000 0.0000 'International Tables Vol C Tables 4.2.6.8 and 6.1.1.4'
Cd Cd -0.8075 1.2024 'International Tables Vol C Tables 4.2.6.8 and 6.1.1.4'
O O 0.0106 0.0060 'International Tables Vol C Tables 4.2.6.8 and 6.1.1.4'

loop_
_geom_angle_atom_site_label_1
_geom_angle_atom_site_label_2
_geom_angle_atom_site_label_3
_geom_angle_site_symmetry_1
_geom_angle_site_symmetry_3
_geom_angle
C11 C1 C6 . . 110.9(6)
C11 C1 C2 . . 112.8(6)
C6 C1 C2 . . 110.6(6)
C11 C1 H1 . . 107.4
C6 C1 H1 . . 107.4
C2 C1 H1 . . 107.4
C21 C2 C3 . . 113.0(6)
C21 C2 C1 . . 111.5(6)
C3 C2 C1 . . 113.4(6)
C21 C2 H2 . . 106.1
C3 C2 H2 . . 106.1
C1 C2 H2 . . 106.1
C2 C3 C4 . . 112.4(7)
C2 C3 H4 . . 109.1
C4 C3 H4 . . 109.1
C2 C3 H3 . . 109.1
C4 C3 H3 . . 109.1
H4 C3 H3 . . 107.9
C5 C4 C3 . . 110.9(7)
C5 C4 H6 . . 109.5
C3 C4 H6 . . 109.5
C5 C4 H5 . . 109.5
C3 C4 H5 . . 109.5
H6 C4 H5 . . 108.0
C4 C5 C6 . . 111.3(7)
C4 C5 H7 . . 109.4
C6 C5 H7 . . 109.4
C4 C5 H8 . . 109.4
C6 C5 H8 . . 109.4
H7 C5 H8 . . 108.0
C5 C6 C1 . . 111.7(7)
C5 C6 H10 . . 109.3
C1 C6 H10 . . 109.3
C5 C6 H9 . . 109.3
C1 C6 H9 . . 109.3
H10 C6 H9 . . 107.9
O2 C11 O1 . . 120.8(6)
O2 C11 C1 . . 119.6(6)
O1 C11 C1 . . 119.6(6)
O4 C21 O3 . . 119.8(7)
O4 C21 C2 . . 119.9(7)
O3 C21 C2 . . 120.2(7)
O4 C21 Cd1 . 4_475 61.6(4)
O3 C21 Cd1 . 4_475 58.4(4)
C2 C21 Cd1 . 4_475 178.1(5)
O2 Cd1 O5 . . 87.6(2)
O2 Cd1 O3 . 4_676 137.40(19)
O5 Cd1 O3 . 4_676 98.8(2)
O2 Cd1 O1 . 4_575 82.2(2)
O5 Cd1 O1 . 4_575 90.7(2)
O3 Cd1 O1 4_676 4_575 139.2(2)
O2 Cd1 O6 . . 82.6(2)
O5 Cd1 O6 . . 170.2(2)
O3 Cd1 O6 4_676 . 88.65(19)
O1 Cd1 O6 4_575 . 87.78(19)
O2 Cd1 O4 . 4_676 157.3(2)
O5 Cd1 O4 . 4_676 111.1(2)
O3 Cd1 O4 4_676 4_676 54.90(18)
O1 Cd1 O4 4_575 4_676 84.63(19)
O6 Cd1 O4 . 4_676 78.4(2)
O2 Cd1 O1 . . 52.46(17)
O5 Cd1 O1 . . 94.6(2)
O3 Cd1 O1 4_676 . 84.97(17)
O1 Cd1 O1 4_575 . 133.97(13)
O6 Cd1 O1 . . 79.61(19)
O4 Cd1 O1 4_676 . 134.15(17)
O2 Cd1 C21 . 4_676 158.3(2)
O5 Cd1 C21 . 4_676 107.8(2)
O3 Cd1 C21 4_676 4_676 27.5(2)
O1 Cd1 C21 4_575 4_676 112.0(2)
O6 Cd1 C21 . 4_676 81.7(2)
O4 Cd1 C21 4_676 4_676 27.4(2)
O1 Cd1 C21 . 4_676 109.6(2)
C11 O1 Cd1 . 4_576 143.0(5)
C11 O1 Cd1 . . 84.6(4)
Cd1 O1 Cd1 4_576 . 130.9(2)
C11 O2 Cd1 . . 102.0(4)
C21 O3 Cd1 . 4_475 94.1(4)
C21 O4 Cd1 . 4_475 91.0(5)
Cd1 O5 H11 . . 106.8
Cd1 O5 H12 . . 135.0
H11 O5 H12 . . 108.1
Cd1 O6 H13 . . 109.7
Cd1 O6 H14 . . 101.8
H13 O6 H14 . . 117.6

loop_
_geom_bond_atom_site_label_1
_geom_bond_atom_site_label_2
_geom_bond_site_symmetry_2
_geom_bond_distance
C1 C11 . 1.528(9)
C1 C6 . 1.534(11)
C1 C2 . 1.540(10)
C1 H1 . 0.9800
C2 C21 . 1.515(10)
C2 C3 . 1.522(11)
C2 H2 . 0.9800
C3 C4 . 1.531(11)
C3 H4 . 0.9700
C3 H3 . 0.9700
C4 C5 . 1.512(12)
C4 H6 . 0.9700
C4 H5 . 0.9700
C5 C6 . 1.512(13)
C5 H7 . 0.9700
C5 H8 . 0.9700
C6 H10 . 0.9700
C6 H9 . 0.9700
C11 O2 . 1.256(9)
C11 O1 . 1.271(9)
C21 O4 . 1.262(9)
C21 O3 . 1.266(9)
C21 Cd1 4_475 2.737(7)
Cd1 O2 . 2.278(5)
Cd1 O5 . 2.286(6)
Cd1 O3 4_676 2.337(5)
Cd1 O1 4_575 2.340(5)
Cd1 O6 . 2.365(5)
Cd1 O4 4_676 2.407(6)
Cd1 O1 . 2.639(6)
Cd1 C21 4_676 2.737(7)
O1 Cd1 4_576 2.340(5)
O3 Cd1 4_475 2.337(5)
O4 Cd1 4_475 2.407(6)
O5 H11 . 0.8466
O5 H12 . 0.8458
O6 H13 . 0.8460
O6 H14 . 0.8404

loop_
_geom_hbond_atom_site_label_D
_geom_hbond_atom_site_label_H
_geom_hbond_atom_site_label_A
_geom_hbond_site_symmetry_A
_geom_hbond_distance_DH
_geom_hbond_distance_HA
_geom_hbond_distance_DA
_geom_hbond_angle_DHA
O5 H11 O6 4_475 0.85 2.01 2.828(8) 163.6
O5 H12 O4 4_576 0.85 1.89 2.725(8) 169.4
O6 H13 O3 1_655 0.85 1.85 2.694(8) 174.5
O6 H14 O2 4_676 0.84 2.49 3.147(8) 136.0
O6 H14 O4 4_676 0.84 2.57 3.016(8) 114.6
C3 H3 O2 . 0.97 2.59 3.120(10) 115.0
C6 H9 O4 1_656 0.97 2.30 3.257(10) 169.00

loop_
_geom_torsion_atom_site_label_1
_geom_torsion_atom_site_label_2
_geom_torsion_atom_site_label_3
_geom_torsion_atom_site_label_4
_geom_torsion_site_symmetry_1
_geom_torsion_site_symmetry_4
_geom_torsion
C11 C1 C2 C21 . . 54.4(8)
C6 C1 C2 C21 . . 179.2(6)
C11 C1 C2 C3 . . -74.6(8)
C6 C1 C2 C3 . . 50.2(9)
C21 C2 C3 C4 . . -178.5(7)
C1 C2 C3 C4 . . -50.3(9)
C2 C3 C4 C5 . . 53.1(11)
C3 C4 C5 C6 . . -57.3(11)
C4 C5 C6 C1 . . 58.5(10)
C11 C1 C6 C5 . . 71.9(8)
C2 C1 C6 C5 . . -54.0(9)
C6 C1 C11 O2 . . -123.1(7)
C2 C1 C11 O2 . . 1.5(10)
C6 C1 C11 O1 . . 59.1(9)
C2 C1 C11 O1 . . -176.2(6)
C3 C2 C21 O4 . . -12.9(10)
C1 C2 C21 O4 . . -142.0(7)
C3 C2 C21 O3 . . 169.7(7)
C1 C2 C21 O3 . . 40.5(9)
O2 C11 O1 Cd1 . 4_576 -162.3(6)
C1 C11 O1 Cd1 . 4_576 15.5(12)
O2 C11 O1 Cd1 . . 3.5(7)
C1 C11 O1 Cd1 . . -178.8(6)
O2 Cd1 O1 C11 . . -2.1(4)
O5 Cd1 O1 C11 . . -85.5(4)
O3 Cd1 O1 C11 4_676 . 176.1(4)
O1 Cd1 O1 C11 4_575 . 9.9(6)
O6 Cd1 O1 C11 . . 86.6(4)
O4 Cd1 O1 C11 4_676 . 149.0(4)
C21 Cd1 O1 C11 4_676 . 163.8(4)
O2 Cd1 O1 Cd1 . 4_576 166.6(4)
O5 Cd1 O1 Cd1 . 4_576 83.2(3)
O3 Cd1 O1 Cd1 4_676 4_576 -15.2(3)
O1 Cd1 O1 Cd1 4_575 4_576 178.65(11)
O6 Cd1 O1 Cd1 . 4_576 -104.7(3)
O4 Cd1 O1 Cd1 4_676 4_576 -42.3(4)
C21 Cd1 O1 Cd1 4_676 4_576 -27.5(4)
O1 C11 O2 Cd1 . . -4.1(8)
C1 C11 O2 Cd1 . . 178.1(5)
O5 Cd1 O2 C11 . . 99.8(5)
O3 Cd1 O2 C11 4_676 . -0.5(6)
O1 Cd1 O2 C11 4_575 . -169.1(5)
O6 Cd1 O2 C11 . . -80.4(5)
O4 Cd1 O2 C11 4_676 . -113.9(6)
O1 Cd1 O2 C11 . . 2.1(4)
C21 Cd1 O2 C11 4_676 . -36.3(9)
O4 C21 O3 Cd1 . 4_475 4.1(7)
C2 C21 O3 Cd1 . 4_475 -178.4(6)
O3 C21 O4 Cd1 . 4_475 -4.0(7)
C2 C21 O4 Cd1 . 4_475 178.6(6)
